data_4300327
loop_
_publ_author_name
'Zhao, Xiaoming'
'Cardolaccia, Thomas'
'Farley, Richard T.'
'Abboud, Khalil A.'
'Schanze, Kirk S.'

_publ_section_title
;
 A Platinum Acetylide Polymer with Sterically Demanding Substituents:
 Effect of Aggregation on the Triplet Excited State
;
_journal_coden_ASTM INOCAJ
_journal_issue 8
_journal_name_full 'Inorganic Chemistry'
_journal_page_first 2619
_journal_page_last 2627
_journal_paper_doi 10.1021/ic048961s
_journal_volume 44
_journal_year 2005
_chemical_formula_sum 'C102 H138 P2 Pt'
_chemical_formula_weight 1621.15
_space_group_IT_number 15
_symmetry_cell_setting monoclinic
_symmetry_space_group_name_Hall '-C 2yc'
_symmetry_space_group_name_H-M 'C 1 2/c 1'
_cell_angle_alpha 90.00
_cell_angle_beta 124.806(2)
_cell_angle_gamma 90.00
_cell_formula_units_Z 4
_cell_length_a 35.608(2)
_cell_length_b 13.7399(8)
_cell_length_c 23.5629(14)
_cell_measurement_temperature 173(2)
_cell_volume 9465.6(10)
_diffrn_ambient_temperature 173(2)
_exptl_crystal_density_diffrn 1.138
_cod_duplicate_entry 4301000
_cod_depositor_comments
;
The following automatic conversions were performed:
'_symmetry_cell_setting' value 'Monoclinic' changed to 'monoclinic'
according to '/home/saulius/struct/CIF-dictionaries/cif_core.dic'
dictionary named 'cif_core.dic' version 2.4.1 from 2010-06-29.

Automatic conversion script
Id: cif_fix_enum 1527 2010-12-29 10:47:43Z saulius 
;
_cod_original_sg_symbol_H-M 'C 2/c'
_cod_database_code 4300327

loop_
_symmetry_equiv_pos_as_xyz
'x, y, z'
'-x, y, -z+1/2'
'x+1/2, y+1/2, z'
'-x+1/2, y+1/2, -z+1/2'
'-x, -y, -z'
'x, -y, z-1/2'
'-x+1/2, -y+1/2, -z'
'x+1/2, -y+1/2, z-1/2'

loop_
_atom_site_label
_atom_site_type_symbol
_atom_site_fract_x
_atom_site_fract_y
_atom_site_fract_z
_atom_site_U_iso_or_equiv
_atom_site_adp_type
_atom_site_occupancy
_atom_site_symmetry_multiplicity
_atom_site_calc_flag
_atom_site_refinement_flags
_atom_site_disorder_assembly
_atom_site_disorder_group
Pt Pt 0.163875(6) -0.00360(2) -0.016525(10) 0.03419(8) Uani 1 1 d . A .
P1 P 0.15698(7) -0.16757(14) -0.03781(10) 0.0481(5) Uani 1 1 d . . .
P2 P 0.17339(7) 0.16029(16) 0.00647(11) 0.0565(5) Uani 1 1 d . . .
C1 C 0.2205(3) -0.0002(5) -0.0228(3) 0.0492(17) Uani 1 1 d . . .
C2 C 0.2471(2) 0.0039(6) -0.0280(4) 0.0551(19) Uani 1 1 d . A .
C3 C 0.2864(3) 0.0039(5) -0.0367(4) 0.0580(19) Uani 1 1 d . . .
C4 C 0.2802(4) -0.0016(7) -0.1000(6) 0.085(3) Uani 1 1 d . A .
H4A H 0.2501 -0.0054 -0.1410 0.102 Uiso 1 1 calc R . .
C5 C 0.3184(5) -0.0016(7) -0.1042(7) 0.100(4) Uani 1 1 d . . .
H5A H 0.3144 -0.0049 -0.1477 0.121 Uiso 1 1 calc R A .
C6 C 0.3621(5) 0.0033(8) -0.0426(9) 0.108(4) Uani 1 1 d . A .
H6A H 0.3880 0.0015 -0.0445 0.130 Uiso 1 1 calc R . .
C7 C 0.3685(3) 0.0104(7) 0.0185(8) 0.095(4) Uani 1 1 d . . .
H7A H 0.3986 0.0155 0.0593 0.114 Uiso 1 1 calc R A .
C8 C 0.3316(2) 0.0104(5) 0.0229(5) 0.070(3) Uani 1 1 d . A .
H8A H 0.3366 0.0149 0.0670 0.084 Uiso 1 1 calc R . .
C9 C 0.11064(18) -0.0050(5) -0.0104(3) 0.0341(12) Uani 1 1 d . . .
C10 C 0.07767(17) -0.0053(4) -0.0070(3) 0.0310(11) Uani 1 1 d . A .
C11 C 0.03902(16) -0.0034(4) -0.0034(3) 0.0284(11) Uani 1 1 d . . .
C12 C 0.00097(18) 0.0561(4) -0.0480(3) 0.0287(12) Uani 1 1 d . . .
C13 C 0.03682(17) -0.0592(4) 0.0444(3) 0.0264(11) Uani 1 1 d . . .
C14 C 0.07463(18) -0.1263(4) 0.0987(3) 0.0297(12) Uani 1 1 d . . .
H14A H 0.1019 -0.1283 0.0965 0.036 Uiso 1 1 calc R A .
C15 C 0.05241(19) -0.2263(4) 0.0879(3) 0.0319(13) Uani 1 1 d . A .
C16 C 0.01447(19) -0.2231(4) 0.0916(3) 0.0328(13) Uani 1 1 d . . .
C17 C 0.00414(19) -0.1210(4) 0.1045(3) 0.0346(13) Uani 1 1 d . . .
H17A H -0.0231 -0.1187 0.1067 0.042 Uiso 1 1 calc R . .
C18 C -0.0090(2) -0.3072(5) 0.0840(3) 0.0425(15) Uani 1 1 d . A .
H18A H -0.0348 -0.3050 0.0861 0.051 Uiso 1 1 calc R . .
C19 C 0.0052(3) -0.3956(5) 0.0731(4) 0.0542(18) Uani 1 1 d . . .
H19A H -0.0108 -0.4539 0.0681 0.065 Uiso 1 1 calc R A .
C20 C 0.0427(3) -0.3979(5) 0.0697(4) 0.0543(18) Uani 1 1 d . A .
H20A H 0.0522 -0.4581 0.0621 0.065 Uiso 1 1 calc R . .
C21 C 0.0665(2) -0.3138(5) 0.0772(3) 0.0417(15) Uani 1 1 d . . .
H21A H 0.0923 -0.3162 0.0749 0.050 Uiso 1 1 calc R A .
C22 C 0.0860(2) -0.0898(4) 0.1679(3) 0.0354(13) Uani 1 1 d . A .
C23 C 0.0479(2) -0.0861(5) 0.1710(3) 0.0373(14) Uani 1 1 d . . .
C24 C 0.0519(2) -0.0536(5) 0.2293(3) 0.0491(17) Uani 1 1 d . A .
H24A H 0.0258 -0.0500 0.2307 0.059 Uiso 1 1 calc R . .
C25 C 0.0946(3) -0.0259(6) 0.2860(4) 0.060(2) Uani 1 1 d . . .
H25A H 0.0978 -0.0042 0.3269 0.071 Uiso 1 1 calc R A .
C26 C 0.1321(3) -0.0295(6) 0.2837(4) 0.060(2) Uani 1 1 d . A .
H26A H 0.1612 -0.0103 0.3230 0.072 Uiso 1 1 calc R . .
C27 C 0.1284(2) -0.0610(5) 0.2244(3) 0.0492(17) Uani 1 1 d . . .
H27A H 0.1544 -0.0626 0.2228 0.059 Uiso 1 1 calc R A .
C28 C 0.2291(4) 0.2131(9) 0.0588(6) 0.056(4) Uiso 0.642(17) 1 d P A 1
H28A H 0.2442 0.2103 0.0342 0.067 Uiso 0.642(17) 1 calc PR A 1
H28B H 0.2268 0.2822 0.0682 0.067 Uiso 0.642(17) 1 calc PR A 1
C29 C 0.2608(5) 0.1500(12) 0.1347(8) 0.077(5) Uiso 0.642(17) 1 d P A 1
H29A H 0.2412 0.1231 0.1484 0.092 Uiso 0.642(17) 1 calc PR A 1
H29B H 0.2781 0.0963 0.1316 0.092 Uiso 0.642(17) 1 calc PR A 1
C30 C 0.2922(6) 0.2276(13) 0.1840(9) 0.085(5) Uiso 0.642(17) 1 d P A 1
H30A H 0.2758 0.2793 0.1909 0.102 Uiso 0.642(17) 1 calc PR A 1
H30B H 0.3115 0.2567 0.1705 0.102 Uiso 0.642(17) 1 calc PR A 1
C31 C 0.3227(9) 0.150(2) 0.2547(14) 0.140(12) Uiso 0.642(17) 1 d P A 1
H31A H 0.3445 0.1884 0.2960 0.209 Uiso 0.642(17) 1 calc PR A 1
H31B H 0.3394 0.1027 0.2461 0.209 Uiso 0.642(17) 1 calc PR A 1
H31C H 0.3015 0.1164 0.2617 0.209 Uiso 0.642(17) 1 calc PR A 1
C28' C 0.2453(7) 0.1525(17) 0.0917(12) 0.056(6) Uiso 0.358(17) 1 d P A 2
H28C H 0.2495 0.1012 0.1244 0.067 Uiso 0.358(17) 1 calc PR A 2
H28D H 0.2635 0.1340 0.0736 0.067 Uiso 0.358(17) 1 calc PR A 2
C29' C 0.2599(8) 0.2315(19) 0.1233(13) 0.072(8) Uiso 0.358(17) 1 d P A 2
H29C H 0.2398 0.2573 0.1363 0.086 Uiso 0.358(17) 1 calc PR A 2
H29D H 0.2630 0.2808 0.0956 0.086 Uiso 0.358(17) 1 calc PR A 2
C30' C 0.3120(12) 0.197(3) 0.1945(18) 0.103(11) Uiso 0.358(17) 1 d P A 2
H30C H 0.3210 0.1378 0.1812 0.123 Uiso 0.358(17) 1 calc PR A 2
H30D H 0.3339 0.2486 0.2022 0.123 Uiso 0.358(17) 1 calc PR A 2
C31' C 0.3188(9) 0.181(2) 0.2491(13) 0.049(6) Uiso 0.358(17) 1 d P A 2
H31D H 0.3518 0.1749 0.2841 0.074 Uiso 0.358(17) 1 calc PR A 2
H31E H 0.3037 0.1199 0.2467 0.074 Uiso 0.358(17) 1 calc PR A 2
H31F H 0.3066 0.2343 0.2616 0.074 Uiso 0.358(17) 1 calc PR A 2
C32 C 0.1650(6) 0.2277(10) -0.0588(8) 0.059(4) Uiso 0.627(18) 1 d P A 3
H32A H 0.1819 0.2899 -0.0406 0.071 Uiso 0.627(18) 1 calc PR A 3
H32B H 0.1771 0.1928 -0.0820 0.071 Uiso 0.627(18) 1 calc PR A 3
C33 C 0.1146(6) 0.2483(11) -0.1106(8) 0.060(4) Uiso 0.627(18) 1 d P A 3
H33A H 0.1037 0.2913 -0.0892 0.072 Uiso 0.627(18) 1 calc PR A 3
H33B H 0.0973 0.1865 -0.1233 0.072 Uiso 0.627(18) 1 calc PR A 3
C34 C 0.1054(6) 0.2969(12) -0.1759(8) 0.076(5) Uiso 0.627(18) 1 d P A 3
H34A H 0.1341 0.3282 -0.1640 0.091 Uiso 0.627(18) 1 calc PR A 3
H34B H 0.0979 0.2452 -0.2101 0.091 Uiso 0.627(18) 1 calc PR A 3
C35 C 0.0712(10) 0.365(2) -0.2073(15) 0.155(10) Uiso 0.627(18) 1 d P A 3
H35A H 0.0680 0.3894 -0.2490 0.233 Uiso 0.627(18) 1 calc PR A 3
H35B H 0.0789 0.4195 -0.1754 0.233 Uiso 0.627(18) 1 calc PR A 3
H35C H 0.0424 0.3357 -0.2199 0.233 Uiso 0.627(18) 1 calc PR A 3
C32' C 0.1439(8) 0.2341(13) -0.0836(10) 0.034(4) Uiso 0.373(18) 1 d P A 4
H32C H 0.1508 0.3041 -0.0725 0.040 Uiso 0.373(18) 1 calc PR A 4
H32D H 0.1589 0.2133 -0.1064 0.040 Uiso 0.373(18) 1 calc PR A 4
C33' C 0.0939(8) 0.2242(18) -0.1346(12) 0.058(6) Uiso 0.373(18) 1 d P A 4
H33C H 0.0785 0.2509 -0.1138 0.070 Uiso 0.373(18) 1 calc PR A 4
H33D H 0.0864 0.1540 -0.1430 0.070 Uiso 0.373(18) 1 calc PR A 4
C34' C 0.0728(10) 0.2758(18) -0.2070(13) 0.066(7) Uiso 0.373(18) 1 d P A 4
H34C H 0.0996 0.3033 -0.2040 0.080 Uiso 0.373(18) 1 calc PR A 4
H34D H 0.0620 0.2214 -0.2404 0.080 Uiso 0.373(18) 1 calc PR A 4
C35' C 0.0492(9) 0.325(2) -0.2313(13) 0.069(7) Uiso 0.373(18) 1 d P A 4
H35D H 0.0446 0.3404 -0.2755 0.103 Uiso 0.373(18) 1 calc PR A 4
H35E H 0.0587 0.3845 -0.2030 0.103 Uiso 0.373(18) 1 calc PR A 4
H35F H 0.0205 0.3013 -0.2398 0.103 Uiso 0.373(18) 1 calc PR A 4
C36 C 0.1503(6) 0.2035(12) 0.0503(9) 0.045(4) Uiso 0.493(17) 1 d P A 5
H36A H 0.1582 0.2733 0.0601 0.053 Uiso 0.493(17) 1 calc PR A 5
H36B H 0.1165 0.1997 0.0179 0.053 Uiso 0.493(17) 1 calc PR A 5
C37 C 0.1639(6) 0.1539(15) 0.1198(9) 0.057(5) Uiso 0.493(17) 1 d P A 5
H37A H 0.1936 0.1776 0.1602 0.069 Uiso 0.493(17) 1 calc PR A 5
H37B H 0.1641 0.0820 0.1176 0.069 Uiso 0.493(17) 1 calc PR A 5
C38 C 0.1114(13) 0.204(2) 0.1184(16) 0.100(10) Uiso 0.493(17) 1 d P A 5
H38A H 0.1262 0.2076 0.1689 0.120 Uiso 0.493(17) 1 calc PR A 5
H38B H 0.1119 0.2720 0.1051 0.120 Uiso 0.493(17) 1 calc PR A 5
C39 C 0.0897(7) 0.2024(14) 0.1083(9) 0.065(5) Uiso 0.493(17) 1 d P A 5
H39A H 0.0830 0.2601 0.1255 0.097 Uiso 0.493(17) 1 calc PR A 5
H39B H 0.0848 0.1437 0.1269 0.097 Uiso 0.493(17) 1 calc PR A 5
H39C H 0.0694 0.2010 0.0577 0.097 Uiso 0.493(17) 1 calc PR A 5
C36' C 0.1370(5) 0.2236(11) 0.0307(8) 0.036(3) Uiso 0.507(17) 1 d P A 6
H36C H 0.1393 0.2950 0.0279 0.043 Uiso 0.507(17) 1 calc PR A 6
H36D H 0.1046 0.2046 -0.0020 0.043 Uiso 0.507(17) 1 calc PR A 6
C37' C 0.1539(5) 0.1942(13) 0.1064(8) 0.053(4) Uiso 0.507(17) 1 d P A 6
H37C H 0.1508 0.1225 0.1038 0.064 Uiso 0.507(17) 1 calc PR A 6
H37D H 0.1872 0.2067 0.1335 0.064 Uiso 0.507(17) 1 calc PR A 6
C38' C 0.1429(8) 0.2190(14) 0.1503(10) 0.072(5) Uiso 0.507(17) 1 d P A 6
H38C H 0.1704 0.2423 0.1944 0.086 Uiso 0.507(17) 1 calc PR A 6
H38D H 0.1305 0.1618 0.1601 0.086 Uiso 0.507(17) 1 calc PR A 6
C39' C 0.1018(9) 0.311(2) 0.1122(14) 0.144(12) Uiso 0.507(17) 1 d P A 6
H39D H 0.0882 0.3196 0.1381 0.215 Uiso 0.507(17) 1 calc PR A 6
H39E H 0.0779 0.2933 0.0643 0.215 Uiso 0.507(17) 1 calc PR A 6
H39F H 0.1163 0.3721 0.1127 0.215 Uiso 0.507(17) 1 calc PR A 6
C40 C 0.1476(9) -0.2094(14) -0.1251(12) 0.044(5) Uiso 0.45(4) 1 d P B 7
H40A H 0.1204 -0.1743 -0.1629 0.053 Uiso 0.45(4) 1 calc PR B 7
H40B H 0.1741 -0.1851 -0.1244 0.053 Uiso 0.45(4) 1 calc PR B 7
C41 C 0.1416(8) -0.3133(12) -0.1455(11) 0.041(5) Uiso 0.45(4) 1 d P B 7
H41A H 0.1705 -0.3485 -0.1127 0.049 Uiso 0.45(4) 1 calc PR B 7
H41B H 0.1175 -0.3416 -0.1417 0.049 Uiso 0.45(4) 1 calc PR B 7
C42 C 0.1289(10) -0.3290(15) -0.2165(12) 0.061(6) Uiso 0.45(4) 1 d P B 7
H42A H 0.1537 -0.3033 -0.2195 0.073 Uiso 0.45(4) 1 calc PR B 7
H42B H 0.1010 -0.2910 -0.2490 0.073 Uiso 0.45(4) 1 calc PR B 7
C43 C 0.1206(12) -0.4320(19) -0.2388(15) 0.092(9) Uiso 0.45(4) 1 d P B 7
H43A H 0.1138 -0.4368 -0.2853 0.138 Uiso 0.45(4) 1 calc PR B 7
H43B H 0.0946 -0.4568 -0.2393 0.138 Uiso 0.45(4) 1 calc PR B 7
H43C H 0.1479 -0.4705 -0.2065 0.138 Uiso 0.45(4) 1 calc PR B 7
C40' C 0.1618(6) -0.1934(10) -0.1062(8) 0.031(3) Uiso 0.55(4) 1 d P B 8
H40C H 0.1372 -0.1586 -0.1480 0.037 Uiso 0.55(4) 1 calc PR B 8
H40D H 0.1915 -0.1682 -0.0945 0.037 Uiso 0.55(4) 1 calc PR B 8
C41' C 0.1587(7) -0.3027(11) -0.1232(10) 0.045(4) Uiso 0.55(4) 1 d P B 8
H41C H 0.1337 -0.3324 -0.1224 0.055 Uiso 0.55(4) 1 calc PR B 8
H41D H 0.1876 -0.3350 -0.0872 0.055 Uiso 0.55(4) 1 calc PR B 8
C42' C 0.1495(8) -0.3209(11) -0.1962(10) 0.056(5) Uiso 0.55(4) 1 d P B 8
H42C H 0.1213 -0.2857 -0.2313 0.067 Uiso 0.55(4) 1 calc PR B 8
H42D H 0.1750 -0.2919 -0.1960 0.067 Uiso 0.55(4) 1 calc PR B 8
C43' C 0.1445(10) -0.4252(15) -0.2185(12) 0.089(7) Uiso 0.55(4) 1 d P B 8
H43D H 0.1392 -0.4282 -0.2641 0.134 Uiso 0.55(4) 1 calc PR B 8
H43E H 0.1185 -0.4546 -0.2209 0.134 Uiso 0.55(4) 1 calc PR B 8
H43F H 0.1725 -0.4610 -0.1849 0.134 Uiso 0.55(4) 1 calc PR B 8
C44 C 0.1099(4) -0.2259(7) -0.0463(6) 0.045(3) Uiso 0.749(17) 1 d P B 9
H44A H 0.1149 -0.2972 -0.0426 0.054 Uiso 0.749(17) 1 calc PR B 9
H44B H 0.1078 -0.2053 -0.0080 0.054 Uiso 0.749(17) 1 calc PR B 9
C45 C 0.0645(5) -0.2027(10) -0.1155(8) 0.059(4) Uiso 0.749(17) 1 d P B 9
H45A H 0.0639 -0.2365 -0.1531 0.071 Uiso 0.749(17) 1 calc PR B 9
H45B H 0.0630 -0.1318 -0.1243 0.071 Uiso 0.749(17) 1 calc PR B 9
C46 C 0.0218(5) -0.2331(10) -0.1179(9) 0.074(4) Uiso 0.749(17) 1 d P B 9
H46A H 0.0262 -0.2130 -0.0741 0.088 Uiso 0.749(17) 1 calc PR B 9
H46B H -0.0051 -0.1974 -0.1559 0.088 Uiso 0.749(17) 1 calc PR B 9
C47 C 0.0119(5) -0.3370(11) -0.1278(8) 0.109(6) Uiso 0.749(17) 1 d P B 9
H47A H -0.0105 -0.3529 -0.1176 0.164 Uiso 0.749(17) 1 calc PR B 9
H47B H 0.0402 -0.3737 -0.0967 0.164 Uiso 0.749(17) 1 calc PR B 9
H47C H -0.0005 -0.3544 -0.1758 0.164 Uiso 0.749(17) 1 calc PR B 9
C44' C 0.0927(10) -0.2283(17) -0.0719(15) 0.024(6) Uiso 0.251(17) 1 d P B 10
H44C H 0.0933 -0.2981 -0.0817 0.029 Uiso 0.251(17) 1 calc PR B 10
H44D H 0.0892 -0.2246 -0.0332 0.029 Uiso 0.251(17) 1 calc PR B 10
C45' C 0.0525(11) -0.186(2) -0.1319(17) 0.038(8) Uiso 0.251(17) 1 d P B 10
H45C H 0.0534 -0.1973 -0.1726 0.045 Uiso 0.251(17) 1 calc PR B 10
H45D H 0.0533 -0.1144 -0.1251 0.045 Uiso 0.251(17) 1 calc PR B 10
C46' C 0.0090(16) -0.224(3) -0.147(3) 0.058(10) Uiso 0.251(17) 1 d P B 10
H46C H 0.0185 -0.2845 -0.1195 0.070 Uiso 0.251(17) 1 calc PR B 10
H46D H 0.0017 -0.1777 -0.1223 0.070 Uiso 0.251(17) 1 calc PR B 10
C47' C -0.0152(17) -0.237(4) -0.180(3) 0.103(17) Uiso 0.251(17) 1 d P B 10
H47D H -0.0361 -0.2514 -0.1666 0.155 Uiso 0.251(17) 1 calc PR B 10
H47E H -0.0126 -0.2945 -0.2023 0.155 Uiso 0.251(17) 1 calc PR B 10
H47F H -0.0271 -0.1823 -0.2124 0.155 Uiso 0.251(17) 1 calc PR B 10
C48 C 0.2117(6) -0.2244(12) 0.0402(8) 0.034(4) Uiso 0.444(17) 1 d P B 11
H48A H 0.2157 -0.2907 0.0281 0.040 Uiso 0.444(17) 1 calc PR B 11
H48B H 0.2385 -0.1849 0.0518 0.040 Uiso 0.444(17) 1 calc PR B 11
C49 C 0.2096(8) -0.2297(16) 0.1034(11) 0.064(6) Uiso 0.444(17) 1 d P B 11
H49A H 0.1888 -0.2853 0.0920 0.077 Uiso 0.444(17) 1 calc PR B 11
H49B H 0.2404 -0.2543 0.1400 0.077 Uiso 0.444(17) 1 calc PR B 11
C50 C 0.2027(8) -0.1878(18) 0.1283(11) 0.083(8) Uiso 0.444(17) 1 d P B 11
H50A H 0.1763 -0.2187 0.1245 0.099 Uiso 0.444(17) 1 calc PR B 11
H50B H 0.1906 -0.1279 0.0999 0.099 Uiso 0.444(17) 1 calc PR B 11
C51 C 0.2318(10) -0.152(2) 0.2004(14) 0.092(8) Uiso 0.444(17) 1 d P B 11
H51A H 0.2125 -0.1219 0.2129 0.138 Uiso 0.444(17) 1 calc PR B 11
H51B H 0.2536 -0.1042 0.2046 0.138 Uiso 0.444(17) 1 calc PR B 11
H51C H 0.2485 -0.2070 0.2315 0.138 Uiso 0.444(17) 1 calc PR B 11
C48' C 0.1981(6) -0.2502(13) 0.0231(9) 0.063(5) Uiso 0.556(17) 1 d P B 12
H48C H 0.1827 -0.3115 0.0210 0.075 Uiso 0.556(17) 1 calc PR B 12
H48D H 0.2199 -0.2656 0.0111 0.075 Uiso 0.556(17) 1 calc PR B 12
C49' C 0.2250(9) -0.2088(18) 0.0984(12) 0.099(7) Uiso 0.556(17) 1 d P B 12
H49C H 0.2193 -0.2602 0.1220 0.118 Uiso 0.556(17) 1 calc PR B 12
H49D H 0.2570 -0.2200 0.1137 0.118 Uiso 0.556(17) 1 calc PR B 12
C50' C 0.2309(6) -0.1244(12) 0.1400(8) 0.069(5) Uiso 0.556(17) 1 d P B 12
H50C H 0.2017 -0.0885 0.1110 0.083 Uiso 0.556(17) 1 calc PR B 12
H50D H 0.2539 -0.0842 0.1399 0.083 Uiso 0.556(17) 1 calc PR B 12
C51' C 0.2434(7) -0.1136(17) 0.2141(10) 0.085(6) Uiso 0.556(17) 1 d P B 12
H51D H 0.2402 -0.0453 0.2227 0.127 Uiso 0.556(17) 1 calc PR B 12
H51E H 0.2751 -0.1346 0.2473 0.127 Uiso 0.556(17) 1 calc PR B 12
H51F H 0.2229 -0.1540 0.2193 0.127 Uiso 0.556(17) 1 calc PR B 12

loop_
_atom_site_aniso_label
_atom_site_aniso_U_11
_atom_site_aniso_U_22
_atom_site_aniso_U_33
_atom_site_aniso_U_23
_atom_site_aniso_U_13
_atom_site_aniso_U_12
Pt 0.02480(11) 0.05253(15) 0.03247(12) 0.00829(12) 0.02061(9) 0.00651(12)
P1 0.0658(12) 0.0475(10) 0.0602(11) 0.0223(9) 0.0532(10) 0.0240(9)
P2 0.0611(12) 0.0721(14) 0.0616(12) -0.0318(10) 0.0500(10) -0.0335(10)
C1 0.075(5) 0.052(4) 0.040(3) 0.017(4) 0.044(3) 0.019(4)
C2 0.034(3) 0.053(4) 0.059(4) 0.027(4) 0.015(3) 0.007(4)
C3 0.062(4) 0.052(4) 0.090(5) 0.018(4) 0.061(4) 0.014(4)
C4 0.110(7) 0.083(6) 0.118(8) 0.018(6) 0.098(7) 0.022(6)
C5 0.139(10) 0.079(7) 0.166(11) 0.004(8) 0.137(10) 0.007(8)
C6 0.121(9) 0.069(7) 0.211(15) -0.007(9) 0.139(11) 0.011(7)
C7 0.072(6) 0.066(6) 0.185(12) -0.004(7) 0.095(8) 0.000(5)
C8 0.053(4) 0.047(5) 0.126(8) 0.009(5) 0.060(5) 0.007(4)
C9 0.029(3) 0.045(3) 0.032(3) 0.001(3) 0.020(2) 0.003(3)
C10 0.027(2) 0.036(3) 0.034(3) 0.002(3) 0.020(2) 0.000(3)
C11 0.022(2) 0.036(3) 0.029(2) -0.007(3) 0.016(2) -0.003(3)
C12 0.024(3) 0.041(3) 0.028(3) -0.003(2) 0.018(2) -0.001(2)
C13 0.022(3) 0.032(3) 0.029(3) -0.003(2) 0.016(2) 0.000(2)
C14 0.023(3) 0.039(3) 0.030(3) 0.003(2) 0.017(2) 0.003(2)
C15 0.031(3) 0.044(4) 0.025(3) 0.000(2) 0.018(2) 0.005(3)
C16 0.035(3) 0.044(4) 0.025(3) 0.003(3) 0.021(3) 0.002(3)
C17 0.034(3) 0.049(4) 0.032(3) 0.002(3) 0.026(3) 0.004(3)
C18 0.040(3) 0.049(4) 0.046(4) 0.005(3) 0.029(3) -0.004(3)
C19 0.063(5) 0.038(4) 0.067(5) -0.003(3) 0.040(4) -0.008(3)
C20 0.061(5) 0.041(4) 0.063(5) -0.004(4) 0.037(4) 0.000(4)
C21 0.046(4) 0.045(4) 0.043(4) 0.000(3) 0.031(3) 0.006(3)
C22 0.038(3) 0.037(3) 0.029(3) 0.001(3) 0.017(3) 0.007(3)
C23 0.041(3) 0.041(4) 0.033(3) 0.002(3) 0.022(3) 0.004(3)
C24 0.054(4) 0.063(5) 0.036(4) -0.003(3) 0.029(3) 0.007(4)
C25 0.078(5) 0.065(5) 0.038(4) -0.013(3) 0.034(4) 0.004(4)
C26 0.051(4) 0.066(5) 0.042(4) -0.006(4) 0.015(4) -0.003(4)
C27 0.040(4) 0.060(5) 0.035(4) -0.003(3) 0.014(3) 0.001(3)

loop_
_geom_bond_atom_site_label_1
_geom_bond_atom_site_label_2
_geom_bond_distance
_geom_bond_site_symmetry_2
_geom_bond_publ_flag
Pt C9 1.982(5) . ?
Pt C1 2.104(7) . ?
Pt P1 2.291(2) . ?
Pt P2 2.296(2) . ?
P1 C40' 1.752(13) . ?
P1 C48' 1.759(16) . ?
P1 C44 1.764(10) . ?
P1 C48 1.923(15) . ?
P1 C40 1.97(2) . ?
P1 C44' 2.12(3) . ?
P2 C32 1.671(14) . ?
P2 C36 1.751(16) . ?
P2 C28 1.787(12) . ?
P2 C36' 1.899(14) . ?
P2 C32' 2.024(19) . ?
P2 C28' 2.18(2) . ?
C1 C2 1.025(9) . ?
C2 C3 1.527(10) . ?
C3 C4 1.378(12) . ?
C3 C8 1.409(11) . ?
C4 C5 1.419(12) . ?
C4 H4A 0.9500 . ?
C5 C6 1.399(17) . ?
C5 H5A 0.9500 . ?
C6 C7 1.326(17) . ?
C6 H6A 0.9500 . ?
C7 C8 1.376(11) . ?
C7 H7A 0.9500 . ?
C8 H8A 0.9500 . ?
C9 C10 1.221(7) . ?
C10 C11 1.427(7) . ?
C11 C13 1.402(7) . ?
C11 C12 1.408(7) . ?
C12 C13 1.396(7) 5 ?
C12 C17 1.525(8) 5 ?
C13 C12 1.396(7) 5 ?
C13 C14 1.526(7) . ?
C14 C22 1.524(8) . ?
C14 C15 1.533(8) . ?
C14 H14A 1.0000 . ?
C15 C21 1.381(8) . ?
C15 C16 1.403(7) . ?
C16 C18 1.376(8) . ?
C16 C17 1.525(8) . ?
C17 C12 1.525(8) 5 ?
C17 C23 1.525(8) . ?
C17 H17A 1.0000 . ?
C18 C19 1.393(9) . ?
C18 H18A 0.9500 . ?
C19 C20 1.384(10) . ?
C19 H19A 0.9500 . ?
C20 C21 1.384(9) . ?
C20 H20A 0.9500 . ?
C21 H21A 0.9500 . ?
C22 C27 1.383(8) . ?
C22 C23 1.398(8) . ?
C23 C24 1.373(8) . ?
C24 C25 1.386(10) . ?
C24 H24A 0.9500 . ?
C25 C26 1.371(11) . ?
C25 H25A 0.9500 . ?
C26 C27 1.394(10) . ?
C26 H26A 0.9500 . ?
C27 H27A 0.9500 . ?
C28 C29 1.71(2) . ?
C28 H28A 0.9900 . ?
C28 H28B 0.9900 . ?
C29 C30 1.50(2) . ?
C29 H29A 0.9900 . ?
C29 H29B 0.9900 . ?
C30 C31 1.74(3) . ?
C30 H30A 0.9900 . ?
C30 H30B 0.9900 . ?
C31 H31A 0.9800 . ?
C31 H31B 0.9800 . ?
C31 H31C 0.9800 . ?
C28' C29' 1.25(3) . ?
C28' H28C 0.9900 . ?
C28' H28D 0.9900 . ?
C29' C30' 1.71(4) . ?
C29' H29C 0.9900 . ?
C29' H29D 0.9900 . ?
C30' C31' 1.19(4) . ?
C30' H30C 0.9900 . ?
C30' H30D 0.9900 . ?
C31' H31D 0.9800 . ?
C31' H31E 0.9800 . ?
C31' H31F 0.9800 . ?
C32 C33 1.514(18) . ?
C32 H32A 0.9900 . ?
C32 H32B 0.9900 . ?
C33 C34 1.531(19) . ?
C33 H33A 0.9900 . ?
C33 H33B 0.9900 . ?
C34 C35 1.37(3) . ?
C34 H34A 0.9900 . ?
C34 H34B 0.9900 . ?
C35 H35A 0.9800 . ?
C35 H35B 0.9800 . ?
C35 H35C 0.9800 . ?
C32' C33' 1.48(3) . ?
C32' H32C 0.9900 . ?
C32' H32D 0.9900 . ?
C33' C34' 1.59(3) . ?
C33' H33C 0.9900 . ?
C33' H33D 0.9900 . ?
C34' C35' 0.97(3) . ?
C34' H34C 0.9900 . ?
C34' H34D 0.9900 . ?
C35' H35D 0.9800 . ?
C35' H35E 0.9800 . ?
C35' H35F 0.9800 . ?
C36 C37 1.57(2) . ?
C36 H36A 0.9900 . ?
C36 H36B 0.9900 . ?
C37 C38 1.97(4) . ?
C37 H37A 0.9900 . ?
C37 H37B 0.9900 . ?
C38 C39 0.67(3) . ?
C38 H38A 0.9900 . ?
C38 H38B 0.9900 . ?
C39 H39A 0.9800 . ?
C39 H39B 0.9800 . ?
C39 H39C 0.9800 . ?
C36' C37' 1.57(2) . ?
C36' H36C 0.9900 . ?
C36' H36D 0.9900 . ?
C37' C38' 1.34(2) . ?
C37' H37C 0.9900 . ?
C37' H37D 0.9900 . ?
C38' C39' 1.74(4) . ?
C38' H38C 0.9900 . ?
C38' H38D 0.9900 . ?
C39' H39D 0.9800 . ?
C39' H39E 0.9800 . ?
C39' H39F 0.9800 . ?
C40 C41 1.48(2) . ?
C40 H40A 0.9900 . ?
C40 H40B 0.9900 . ?
C41 C42 1.48(2) . ?
C41 H41A 0.9900 . ?
C41 H41B 0.9900 . ?
C42 C43 1.48(3) . ?
C42 H42A 0.9900 . ?
C42 H42B 0.9900 . ?
C43 H43A 0.9800 . ?
C43 H43B 0.9800 . ?
C43 H43C 0.9800 . ?
C40' C41' 1.541(18) . ?
C40' H40C 0.9900 . ?
C40' H40D 0.9900 . ?
C41' C42' 1.58(2) . ?
C41' H41C 0.9900 . ?
C41' H41D 0.9900 . ?
C42' C43' 1.50(2) . ?
C42' H42C 0.9900 . ?
C42' H42D 0.9900 . ?
C43' H43D 0.9800 . ?
C43' H43E 0.9800 . ?
C43' H43F 0.9800 . ?
C44 C45 1.538(15) . ?
C44 H44A 0.9900 . ?
C44 H44B 0.9900 . ?
C45 C46 1.546(18) . ?
C45 H45A 0.9900 . ?
C45 H45B 0.9900 . ?
C46 C47 1.458(19) . ?
C46 H46A 0.9900 . ?
C46 H46B 0.9900 . ?
C47 H47A 0.9800 . ?
C47 H47B 0.9800 . ?
C47 H47C 0.9800 . ?
C44' C45' 1.44(4) . ?
C44' H44C 0.9900 . ?
C44' H44D 0.9900 . ?
C45' C46' 1.47(5) . ?
C45' H45C 0.9900 . ?
C45' H45D 0.9900 . ?
C46' C47' 0.79(5) . ?
C46' H46C 0.9900 . ?
C46' H46D 0.9900 . ?
C47' H47D 0.9800 . ?
C47' H47E 0.9800 . ?
C47' H47F 0.9800 . ?
C48 C49 1.53(3) . ?
C48 H48A 0.9900 . ?
C48 H48B 0.9900 . ?
C49 C50 0.95(3) . ?
C49 H49A 0.9900 . ?
C49 H49B 0.9900 . ?
C50 C51 1.48(3) . ?
C50 H50A 0.9900 . ?
C50 H50B 0.9900 . ?
C51 H51A 0.9800 . ?
C51 H51B 0.9800 . ?
C51 H51C 0.9800 . ?
C48' C49' 1.57(3) . ?
C48' H48C 0.9900 . ?
C48' H48D 0.9900 . ?
C49' C50' 1.45(3) . ?
C49' H49C 0.9900 . ?
C49' H49D 0.9900 . ?
C50' C51' 1.54(2) . ?
C50' H50C 0.9900 . ?
C50' H50D 0.9900 . ?
C51' H51D 0.9800 . ?
C51' H51E 0.9800 . ?
C51' H51F 0.9800 . ?
